data_4503295
loop_
_publ_author_name
'Chandran, Sreekant K.'
'Nath, Naba K.'
'Roy, Saikat'
'Nangia, Ashwini'

_publ_section_title
;
 Polymorphism in Fuchsones
;
_journal_issue 1
_journal_name_full 'Crystal Growth &amp; Design'
_journal_page_first 140
_journal_paper_doi 10.1021/cg700977w
_journal_volume 8
_journal_year 2008
_chemical_formula_moiety 'C19 H12 Br2 O'
_chemical_formula_sum 'C19 H12 Br2 O'
_chemical_formula_weight 416.11
_chemical_name_common Dibromofuchsone
_chemical_name_systematic
; 
  2,6-Dbromo-4-(diphenylmethylene)-cyclohexa-2,5-dienone  
;
_space_group_IT_number 14
_symmetry_cell_setting monoclinic
_symmetry_space_group_name_Hall '-P 2ybc'
_symmetry_space_group_name_H-M 'P 1 21/c 1'
_atom_sites_solution_hydrogens geom
_atom_sites_solution_primary direct
_atom_sites_solution_secondary difmap
_audit_creation_method SHELXL-97
_cell_angle_alpha 90.00
_cell_angle_beta 97.1440(10)
_cell_angle_gamma 90.00
_cell_formula_units_Z 4
_cell_length_a 13.9770(6)
_cell_length_b 6.6643(3)
_cell_length_c 17.3378(8)
_cell_measurement_reflns_used 8649
_cell_measurement_temperature 100(2)
_cell_measurement_theta_max 26.07
_cell_measurement_theta_min 2.63
_cell_volume 1602.43(12)
_computing_cell_refinement 'Bruker SMART'
_computing_data_collection 'Bruker SMART'
_computing_data_reduction 'Bruker SAINT'
_computing_molecular_graphics 'Bruker SHELXTL'
_computing_publication_material 'Bruker SHELXTL'
_computing_structure_refinement 'SHELXL-97 (Sheldrick, 1997)'
_computing_structure_solution 'SHELXS-97 (Sheldrick, 1990)'
_diffrn_ambient_temperature 100(2)
_diffrn_measured_fraction_theta_full 0.998
_diffrn_measured_fraction_theta_max 0.998
_diffrn_measurement_device_type 'CCD area detector'
_diffrn_measurement_method 'phi and omega scans'
_diffrn_radiation_monochromator graphite
_diffrn_radiation_source 'fine-focus sealed tube'
_diffrn_radiation_type MoK\a
_diffrn_radiation_wavelength 0.71073
_diffrn_reflns_av_R_equivalents 0.0250
_diffrn_reflns_av_sigmaI/netI 0.0190
_diffrn_reflns_limit_h_max 17
_diffrn_reflns_limit_h_min -17
_diffrn_reflns_limit_k_max 8
_diffrn_reflns_limit_k_min -8
_diffrn_reflns_limit_l_max 21
_diffrn_reflns_limit_l_min -21
_diffrn_reflns_number 16000
_diffrn_reflns_theta_full 26.07
_diffrn_reflns_theta_max 26.07
_diffrn_reflns_theta_min 1.47
_exptl_absorpt_coefficient_mu 5.057
_exptl_absorpt_correction_T_max 0.573
_exptl_absorpt_correction_T_min 0.349
_exptl_absorpt_correction_type multi-scan
_exptl_crystal_colour yellow
_exptl_crystal_density_diffrn 1.725
_exptl_crystal_density_method 'not measured'
_exptl_crystal_description block
_exptl_crystal_F_000 816
_exptl_crystal_size_max 0.40
_exptl_crystal_size_mid 0.18
_exptl_crystal_size_min 0.11
_refine_diff_density_max 0.452
_refine_diff_density_min -0.964
_refine_diff_density_rms 0.086
_refine_ls_extinction_method none
_refine_ls_goodness_of_fit_ref 1.071
_refine_ls_hydrogen_treatment constr
_refine_ls_matrix_type full
_refine_ls_number_parameters 235
_refine_ls_number_reflns 3176
_refine_ls_number_restraints 0
_refine_ls_restrained_S_all 1.071
_refine_ls_R_factor_all 0.0338
_refine_ls_R_factor_gt 0.0272
_refine_ls_shift/su_max 0.001
_refine_ls_shift/su_mean 0.000
_refine_ls_structure_factor_coef Fsqd
_refine_ls_weighting_details 'calc w=1/[\s^2^(Fo^2^)+(0.0401P)^2^+1.0340P] where P=(Fo^2^+2Fc^2^)/3'
_refine_ls_weighting_scheme calc
_refine_ls_wR_factor_gt 0.0706
_refine_ls_wR_factor_ref 0.0740
_reflns_number_gt 2679
_reflns_number_total 3176
_reflns_threshold_expression >2sigma(I)
_cod_data_source_file cg700977w-file008.cif
_cod_data_source_block an736_m
_cod_depositor_comments
;
The following automatic conversions were performed:

'_symmetry_cell_setting' value 'Monoclinic' changed to 'monoclinic'
according to /home/saulius/struct/CIF-dictionaries/cif_core.dic
dictionary named 'cif_core.dic' version 2.4.1 from
2010-06-29.

'_exptl_absorpt_correction_type' value 'multi scan'
changed to 'multi-scan' according to
/home/saulius/struct/CIF-dictionaries/cif_core.dic dictionary named
'cif_core.dic' version 2.4.1 from 2010-06-29.

Automatic conversion script
Id: cif_fix_values 1715 2011-07-08 13:25:40Z adriana 
;
_cod_original_sg_symbol_Hall '-P 2ybc   '
_cod_original_sg_symbol_H-M 'P2(1)/c  '
_cod_database_code 4503295

loop_
_symmetry_equiv_pos_as_xyz
'x, y, z'
'-x, y+1/2, -z+1/2'
'-x, -y, -z'
'x, -y-1/2, z-1/2'

loop_
_atom_site_label
_atom_site_type_symbol
_atom_site_fract_x
_atom_site_fract_y
_atom_site_fract_z
_atom_site_U_iso_or_equiv
_atom_site_adp_type
_atom_site_occupancy
_atom_site_symmetry_multiplicity
_atom_site_calc_flag
_atom_site_refinement_flags
_atom_site_disorder_assembly
_atom_site_disorder_group
Br1 Br 0.50105(2) 0.13407(3) 0.083094(13) 0.03053(10) Uani 1 1 d . . .
Br2 Br 0.62993(2) 0.12016(4) 0.407804(14) 0.02971(10) Uani 1 1 d . . .
O1 O 0.63766(15) 0.1194(3) 0.23302(10) 0.0340(5) Uani 1 1 d . . .
C5 C 0.4353(2) 0.1309(3) 0.34198(14) 0.0266(6) Uani 1 1 d . . .
H5 H 0.4226 0.1361 0.3945 0.032 Uiso 1 1 calc R . .
C1 C 0.5539(2) 0.1243(3) 0.24700(14) 0.0273(6) Uani 1 1 d . . .
C6 C 0.5269(2) 0.1280(3) 0.32638(14) 0.0262(6) Uani 1 1 d . . .
C3 C 0.3791(2) 0.1238(3) 0.20085(15) 0.0299(6) Uani 1 1 d . . .
H3 H 0.3287 0.1205 0.1587 0.036 Uiso 1 1 calc R . .
C2 C 0.4708(2) 0.1264(3) 0.18609(14) 0.0266(6) Uani 1 1 d . . .
C4 C 0.3552(2) 0.1261(4) 0.28007(15) 0.0301(6) Uani 1 1 d . . .
C7 C 0.2616(2) 0.1226(4) 0.29590(15) 0.0364(7) Uani 1 1 d . A .
C15 C 0.2632(2) 0.3456(5) 0.41213(15) 0.0352(7) Uani 1 1 d . . .
H15 H 0.3012 0.4401 0.3884 0.042 Uiso 1 1 calc R . .
C14 C 0.2355(2) 0.1671(5) 0.37472(15) 0.0431(8) Uani 1 1 d . A .
C8 C 0.1788(2) 0.0723(6) 0.23712(15) 0.0465(8) Uani 1 1 d . . .
C12A C 0.0295(5) 0.2075(15) 0.1759(4) 0.0426(18) Uani 0.50 1 d P A 1
H12A H -0.0204 0.3051 0.1696 0.051 Uiso 0.50 1 calc PR A 1
C12B C 0.0092(5) 0.0941(13) 0.1760(5) 0.0379(17) Uani 0.50 1 d P B 2
H12B H -0.0483 0.1713 0.1681 0.045 Uiso 0.50 1 calc PR B 2
C19 C 0.1790(3) 0.0323(8) 0.41044(18) 0.0807(15) Uani 1 1 d . . .
H19 H 0.1643 -0.0993 0.3915 0.097 Uiso 1 1 calc R C 1
C13A C 0.1107(6) 0.2448(13) 0.2274(4) 0.0358(17) Uani 0.50 1 d P A 1
H13A H 0.1221 0.3686 0.2541 0.043 Uiso 0.50 1 calc PR A 1
C13B C 0.0877(6) 0.1561(11) 0.2285(4) 0.0320(16) Uani 0.50 1 d P B 2
H13B H 0.0774 0.2661 0.2613 0.038 Uiso 0.50 1 calc PR B 2
C10 C 0.0961(2) -0.1519(8) 0.14286(19) 0.0796(17) Uani 1 1 d . . .
H10 H 0.0875 -0.2772 0.1168 0.096 Uiso 1 1 calc R A 1
C17 C 0.1802(2) 0.2505(8) 0.52019(18) 0.0726(14) Uani 1 1 d . . .
H17 H 0.1732 0.2642 0.5737 0.087 Uiso 1 1 calc R D 1
C18A C 0.1426(6) 0.1196(11) 0.4845(4) 0.0345(16) Uani 0.50 1 d P E 1
H18A H 0.0864 0.0626 0.5014 0.041 Uiso 0.50 1 calc PR E 1
C18B C 0.1640(6) 0.0241(12) 0.4811(4) 0.0363(17) Uani 0.50 1 d P E 2
H18B H 0.1464 -0.0928 0.5073 0.044 Uiso 0.50 1 calc PR E 2
C11A C 0.0182(5) 0.0290(16) 0.1322(5) 0.0436(19) Uani 0.55 1 d P A 1
H11A H -0.0373 0.0142 0.0950 0.052 Uiso 0.55 1 calc PR A 1
C11B C 0.0179(6) -0.0862(13) 0.1350(5) 0.0297(18) Uani 0.45 1 d P B 2
H11B H -0.0346 -0.1485 0.1040 0.036 Uiso 0.45 1 calc PR B 2
C9 C 0.1769(2) -0.1029(5) 0.19442(16) 0.0465(9) Uani 1 1 d . A .
H9 H 0.2310 -0.1902 0.2003 0.056 Uiso 1 1 calc R . .
C16 C 0.2345(2) 0.3852(6) 0.48524(17) 0.0500(9) Uani 1 1 d . E .
H16 H 0.2532 0.5076 0.5109 0.060 Uiso 1 1 calc R . .

loop_
_atom_site_aniso_label
_atom_site_aniso_U_11
_atom_site_aniso_U_22
_atom_site_aniso_U_33
_atom_site_aniso_U_23
_atom_site_aniso_U_13
_atom_site_aniso_U_12
Br1 0.05726(19) 0.01906(14) 0.01440(14) -0.00128(9) 0.00100(11) 0.00243(11)
Br2 0.04370(17) 0.02499(15) 0.01834(14) -0.00009(9) -0.00447(11) -0.00105(11)
O1 0.0491(13) 0.0309(10) 0.0214(10) -0.0040(7) 0.0026(9) 0.0009(9)
C5 0.0470(17) 0.0155(12) 0.0156(12) -0.0001(9) -0.0028(11) -0.0013(11)
C1 0.0482(18) 0.0128(12) 0.0195(13) -0.0025(9) -0.0009(12) -0.0006(11)
C6 0.0475(16) 0.0134(11) 0.0154(12) -0.0008(9) -0.0055(11) -0.0009(11)
C3 0.0513(18) 0.0195(12) 0.0166(12) -0.0015(9) -0.0050(12) 0.0018(11)
C2 0.0519(17) 0.0124(11) 0.0140(12) -0.0009(8) -0.0020(11) 0.0008(11)
C4 0.0481(17) 0.0221(13) 0.0178(13) -0.0005(10) -0.0044(11) -0.0021(12)
C7 0.0542(19) 0.0376(16) 0.0153(13) 0.0012(11) -0.0048(12) -0.0019(14)
C15 0.0292(14) 0.0555(18) 0.0207(13) -0.0026(12) 0.0021(11) 0.0061(13)
C14 0.0422(17) 0.071(2) 0.0139(13) -0.0005(13) -0.0049(12) -0.0107(16)
C8 0.0388(17) 0.086(2) 0.0131(13) -0.0023(14) -0.0027(12) 0.0109(17)
C12A 0.030(4) 0.081(6) 0.018(3) 0.001(4) 0.003(3) 0.003(4)
C12B 0.025(4) 0.059(5) 0.029(4) 0.004(4) 0.002(3) -0.005(3)
C19 0.090(3) 0.125(4) 0.0218(17) 0.007(2) -0.0128(18) -0.070(3)
C13A 0.040(4) 0.046(5) 0.020(3) 0.004(3) -0.002(3) -0.005(4)
C13B 0.046(5) 0.030(4) 0.020(3) -0.003(3) 0.003(3) -0.006(3)
C10 0.0260(18) 0.184(5) 0.0297(18) -0.035(2) 0.0069(14) -0.031(2)
C17 0.0297(17) 0.174(5) 0.0131(15) 0.005(2) -0.0023(13) -0.016(2)
C18A 0.038(4) 0.046(5) 0.019(3) 0.005(4) 0.002(3) 0.000(4)
C18B 0.042(4) 0.039(4) 0.024(3) 0.005(3) -0.011(3) -0.004(3)
C11A 0.015(3) 0.097(7) 0.019(3) -0.003(5) 0.001(2) -0.002(4)
C11B 0.028(4) 0.039(4) 0.023(4) -0.005(4) 0.005(3) -0.008(4)
C9 0.0208(14) 0.098(3) 0.0214(14) -0.0203(15) 0.0043(11) -0.0131(15)
C16 0.0317(16) 0.094(3) 0.0228(15) -0.0106(16) -0.0034(12) 0.0159(17)

loop_
_atom_type_symbol
_atom_type_description
_atom_type_scat_dispersion_real
_atom_type_scat_dispersion_imag
_atom_type_scat_source
C C 0.0033 0.0016 'International Tables Vol C Tables 4.2.6.8 and 6.1.1.4'
H H 0.0000 0.0000 'International Tables Vol C Tables 4.2.6.8 and 6.1.1.4'
O O 0.0106 0.0060 'International Tables Vol C Tables 4.2.6.8 and 6.1.1.4'
Br Br -0.2901 2.4595 'International Tables Vol C Tables 4.2.6.8 and 6.1.1.4'

loop_
_geom_angle_atom_site_label_1
_geom_angle_atom_site_label_2
_geom_angle_atom_site_label_3
_geom_angle
C6 C5 C4 121.2(2)
C6 C5 H5 119.4
C4 C5 H5 119.4
O1 C1 C2 123.2(2)
O1 C1 C6 123.3(2)
C2 C1 C6 113.6(2)
C5 C6 C1 123.5(2)
C5 C6 Br2 120.55(19)
C1 C6 Br2 115.9(2)
C2 C3 C4 121.3(3)
C2 C3 H3 119.4
C4 C3 H3 119.4
C3 C2 C1 123.6(2)
C3 C2 Br1 120.9(2)
C1 C2 Br1 115.5(2)
C7 C4 C5 121.3(2)
C7 C4 C3 121.8(2)
C5 C4 C3 116.9(3)
C4 C7 C8 123.3(3)
C4 C7 C14 122.0(3)
C8 C7 C14 114.7(3)
C14 C15 C16 119.3(3)
C14 C15 H15 120.3
C16 C15 H15 120.3
C15 C14 C19 119.1(3)
C15 C14 C7 121.0(3)
C19 C14 C7 119.8(3)
C9 C8 C13B 109.1(4)
C9 C8 C7 121.4(3)
C13B C8 C7 127.8(4)
C9 C8 C13A 128.5(4)
C13B C8 C13A 26.8(3)
C7 C8 C13A 109.7(4)
C13A C12A C11A 122.0(8)
C13A C12A H12A 119.0
C11A C12A H12A 119.0
C13B C12B C11B 118.1(7)
C13B C12B H12B 121.0
C11B C12B H12B 121.0
C18B C19 C14 128.9(5)
C18B C19 C18A 26.8(3)
C14 C19 C18A 112.9(5)
C18B C19 H19 103.8
C14 C19 H19 123.6
C18A C19 H19 123.6
C12A C13A C8 113.4(7)
C12A C13A H13A 123.3
C8 C13A H13A 123.3
C8 C13B C12B 126.1(7)
C8 C13B H13B 117.0
C12B C13B H13B 117.0
C11B C10 C9 131.3(6)
C11B C10 C11A 26.2(4)
C9 C10 C11A 112.3(5)
C11B C10 H10 102.3
C9 C10 H10 123.8
C11A C10 H10 123.8
C18A C17 C16 119.9(5)
C18A C17 C18B 20.9(5)
C16 C17 C18B 118.1(4)
C18A C17 H17 120.0
C16 C17 H17 120.0
C18B C17 H17 117.5
C17 C18A C19 123.4(6)
C17 C18A H18A 118.3
C19 C18A H18A 118.3
C19 C18B C17 109.0(6)
C19 C18B H18B 125.5
C17 C18B H18B 125.5
C12A C11A C10 122.6(6)
C12A C11A H11A 118.7
C10 C11A H11A 118.7
C10 C11B C12B 113.5(7)
C10 C11B H11B 123.3
C12B C11B H11B 123.3
C8 C9 C10 120.3(4)
C8 C9 H9 119.9
C10 C9 H9 119.9
C17 C16 C15 121.0(4)
C17 C16 H16 119.5
C15 C16 H16 119.5

loop_
_geom_bond_atom_site_label_1
_geom_bond_atom_site_label_2
_geom_bond_distance
Br1 C2 1.886(3)
Br2 C6 1.888(3)
O1 C1 1.225(3)
C5 C6 1.340(4)
C5 C4 1.452(4)
C5 H5 0.9500
C1 C2 1.469(4)
C1 C6 1.472(4)
C3 C2 1.338(4)
C3 C4 1.454(4)
C3 H3 0.9500
C4 C7 1.370(4)
C7 C8 1.482(4)
C7 C14 1.487(4)
C15 C14 1.387(4)
C15 C16 1.401(4)
C15 H15 0.9500
C14 C19 1.391(5)
C8 C9 1.381(5)
C8 C13B 1.382(9)
C8 C13A 1.489(9)
C12A C13A 1.377(11)
C12A C11A 1.409(12)
C12A H12A 0.9500
C12B C13B 1.398(11)
C12B C11B 1.409(11)
C12B H12B 0.9500
C19 C18B 1.269(8)
C19 C18A 1.552(8)
C19 H19 0.9500
C13A H13A 0.9500
C13B H13B 0.9500
C10 C11B 1.168(9)
C10 C9 1.389(4)
C10 C11A 1.619(10)
C10 H10 0.9500
C17 C18A 1.157(9)
C17 C16 1.365(5)
C17 C18B 1.658(9)
C17 H17 0.9500
C18A H18A 0.9500
C18B H18B 0.9500
C11A H11A 0.9500
C11B H11B 0.9500
C9 H9 0.9500
C16 H16 0.9500
